data_2312214
loop_
_publ_author_name
'Shahed, H.'
'Sharma, N.'
'Angst, M.'
'Voigt, J.'
'Per&#xdf;on, J'
'Prakash, P.'
'T&#xf6;rnroos, K W'
'Chernyshov, D.'
'Gildenast, H.'
'Ohl, M.'
'Saffarini, G.'
'Grzechnik, A.'
'Friese, K.'

_publ_section_title
;
 Structural insight into the cooperativity of spin crossover compounds.
;
_journal_issue 'Pt 5'
_journal_name_full 'Acta crystallographica Section B, Structural science, crystal engineering and materials'
_journal_page_first 354
_journal_page_last 367
_journal_paper_doi 10.1107/S2052520623005814
_journal_volume 79
_journal_year 2023
_chemical_formula_sum 'C38 H28 Fe N6 S2'
_chemical_formula_weight 688.63
_space_group_crystal_system monoclinic
_space_group_IT_number 14
_space_group_name_Hall '-P 2ybc'
_space_group_name_H-M_alt 'P 1 21/c 1'
_atom_sites_solution_hydrogens geom
_audit_creation_method SHELXL-2018/3
_cell_angle_alpha 90
_cell_angle_beta 115.7664(12)
_cell_angle_gamma 90
_cell_formula_units_Z 4
_cell_length_a 17.2483(2)
_cell_length_b 12.40600(10)
_cell_length_c 17.1227(2)
_cell_measurement_reflns_used 12771
_cell_measurement_temperature 293(2)
_cell_measurement_theta_max 32.598
_cell_measurement_theta_min 1.87
_cell_volume 3299.66(7)
_computing_structure_refinement 'SHELXL-2018/3 (Sheldrick, 2018)'
_diffrn_ambient_temperature 293(2)
_diffrn_measured_fraction_theta_full 0.971
_diffrn_measured_fraction_theta_max 0.940
_diffrn_measurement_device_type '4-circle diffractometer'
_diffrn_radiation_type Synchrotron
_diffrn_radiation_wavelength 0.63582
_diffrn_reflns_av_R_equivalents 0.0407
_diffrn_reflns_av_unetI/netI 0.0410
_diffrn_reflns_Laue_measured_fraction_full 0.971
_diffrn_reflns_Laue_measured_fraction_max 0.940
_diffrn_reflns_limit_h_max 22
_diffrn_reflns_limit_h_min -22
_diffrn_reflns_limit_k_max 16
_diffrn_reflns_limit_k_min -16
_diffrn_reflns_limit_l_max 21
_diffrn_reflns_limit_l_min -21
_diffrn_reflns_number 24736
_diffrn_reflns_point_group_measured_fraction_full 0.971
_diffrn_reflns_point_group_measured_fraction_max 0.940
_diffrn_reflns_theta_full 22.426
_diffrn_reflns_theta_max 25.080
_diffrn_reflns_theta_min 1.879
_exptl_absorpt_coefficient_mu 0.456
_exptl_crystal_density_diffrn 1.386
_exptl_crystal_description Needle
_exptl_crystal_F_000 1424
_refine_diff_density_max 0.332
_refine_diff_density_min -0.476
_refine_diff_density_rms 0.047
_refine_ls_extinction_coef 0.0101(8)
_refine_ls_extinction_expression Fc^*^=kFc[1+0.001xFc^2^\l^3^/sin(2\q)]^-1/4^
_refine_ls_extinction_method 'SHELXL-2018/3 (Sheldrick 2018)'
_refine_ls_goodness_of_fit_ref 1.053
_refine_ls_hydrogen_treatment constr
_refine_ls_matrix_type full
_refine_ls_number_parameters 457
_refine_ls_number_reflns 7701
_refine_ls_number_restraints 73
_refine_ls_restrained_S_all 1.051
_refine_ls_R_factor_all 0.0430
_refine_ls_R_factor_gt 0.0392
_refine_ls_shift/su_max 0.002
_refine_ls_shift/su_mean 0.000
_refine_ls_structure_factor_coef Fsqd
_refine_ls_weighting_details 'w=1/[\s^2^(Fo^2^)+(0.0559P)^2^+0.7840P] where P=(Fo^2^+2Fc^2^)/3'
_refine_ls_weighting_scheme calc
_refine_ls_wR_factor_gt 0.1122
_refine_ls_wR_factor_ref 0.1159
_reflns_Friedel_coverage 0.000
_reflns_number_gt 6870
_reflns_number_total 7701
_reflns_threshold_expression 'I > 2\s(I)'
_cod_data_source_file Bia_Pmono_210K.cif
_cod_data_source_block SC2_210K
_cod_depositor_comments 'Adding full bibliography for 2312165--2312274.cif.'
_cod_original_sg_symbol_H-M 'P 21/c'
_cod_database_code 2312214
_shelx_shelxl_version_number 2018/3
_shelx_space_group_comment
;
The symmetry employed for this shelxl refinement is uniquely defined
by the following loop, which should always be used as a source of
symmetry information in preference to the above space-group names.
They are only intended as comments.
;

loop_
_space_group_symop_operation_xyz
'x, y, z'
'-x, y+1/2, -z+1/2'
'-x, -y, -z'
'x, -y-1/2, z-1/2'

loop_
_atom_site_label
_atom_site_type_symbol
_atom_site_fract_x
_atom_site_fract_y
_atom_site_fract_z
_atom_site_U_iso_or_equiv
_atom_site_adp_type
_atom_site_occupancy
_atom_site_site_symmetry_order
_atom_site_calc_flag
_atom_site_refinement_flags_posn
_atom_site_refinement_flags_adp
_atom_site_refinement_flags_occupancy
_atom_site_disorder_assembly
_atom_site_disorder_group
Fe01 Fe 0.75744(2) 0.29904(2) 0.82049(2) 0.04759(9) Uani 1 1 d . . . . .
S002 S 0.54585(3) 0.33875(4) 0.92003(3) 0.05665(13) Uani 1 1 d . . . . .
S001 S 0.95018(4) 0.12283(5) 1.07230(3) 0.06638(15) Uani 1 1 d . . . . .
N005 N 0.71208(8) 0.14201(10) 0.79373(8) 0.0413(3) Uani 1 1 d . . . . .
N006 N 0.80689(12) 0.44939(14) 0.82164(10) 0.0649(4) Uani 1 1 d . . . . .
N003 N 0.66856(8) 0.30812(10) 0.68903(8) 0.0426(3) Uani 1 1 d . . . . .
N004 N 0.84545(9) 0.27136(11) 0.76658(8) 0.0445(3) Uani 1 1 d . . . . .
N002 N 0.67141(13) 0.3478(2) 0.86191(13) 0.0876(7) Uani 1 1 d . . . . .
N001 N 0.84459(11) 0.25566(13) 0.93928(11) 0.0576(4) Uani 1 1 d . . . . .
C015 C 0.63819(11) 0.21718(13) 0.65488(10) 0.0454(3) Uani 1 1 d . . . . .
H015 H 0.602323 0.211558 0.595879 0.055 Uiso 1 1 calc R U . . .
C016 C 0.66078(10) 0.12293(12) 0.71000(10) 0.0436(3) Uani 1 1 d . . . . .
C003 C 0.64891(10) 0.39918(12) 0.63370(10) 0.0435(3) Uani 1 1 d . . . . .
C021 C 0.85582(10) 0.17325(13) 0.72994(10) 0.0440(3) Uani 1 1 d . . . . .
C024 C 0.86594(10) -0.02190(14) 0.65662(11) 0.0488(4) Uani 1 1 d D . . . .
C007 C 0.60361(12) 0.58273(13) 0.60467(11) 0.0502(4) Uani 1 1 d . . . . .
H007 H 0.585452 0.645755 0.621082 0.060 Uiso 1 1 calc R U . . .
C012 C 0.56966(14) 0.85727(16) 0.36739(14) 0.0638(5) Uani 1 1 d . . . . .
H012 H 0.562228 0.917656 0.332668 0.077 Uiso 1 1 calc R U . . .
C010 C 0.56040(12) 0.66732(15) 0.38216(12) 0.0531(4) Uani 1 1 d . . . . .
H010 H 0.545800 0.599666 0.356494 0.064 Uiso 1 1 calc R U . . .
C022 C 0.83742(12) 0.16766(14) 0.64303(11) 0.0509(4) Uani 1 1 d . . . . .
H022 H 0.821342 0.229458 0.608925 0.061 Uiso 1 1 calc R U . . .
C008 C 0.62319(11) 0.49395(13) 0.65792(11) 0.0484(3) Uani 1 1 d . . . . .
H008 H 0.619119 0.497659 0.710257 0.058 Uiso 1 1 calc R U . . .
C025 C 0.88366(11) -0.01482(14) 0.74351(11) 0.0487(3) Uani 1 1 d . . . . .
H025 H 0.898788 -0.076721 0.777529 0.058 Uiso 1 1 calc R U . . .
C002 C 0.61964(13) 0.34412(16) 0.88656(11) 0.0564(4) Uani 1 1 d . . . . .
C004 C 0.65527(12) 0.39504(13) 0.55655(11) 0.0493(4) Uani 1 1 d . . . . .
H004 H 0.672540 0.331595 0.539799 0.059 Uiso 1 1 calc R U . . .
C020 C 0.73296(11) 0.05920(13) 0.84817(11) 0.0480(3) Uani 1 1 d . . . . .
H020 H 0.767343 0.071798 0.906745 0.058 Uiso 1 1 calc R U . . .
C005 C 0.63621(12) 0.48422(13) 0.50414(11) 0.0508(4) Uani 1 1 d . . . . .
H005 H 0.640691 0.480287 0.452012 0.061 Uiso 1 1 calc R U . . .
C009 C 0.59367(11) 0.67621(13) 0.47130(11) 0.0473(3) Uani 1 1 d . . . . .
C017 C 0.63140(12) 0.02156(14) 0.67900(12) 0.0560(4) Uani 1 1 d . . . . .
H017 H 0.596032 0.010657 0.620409 0.067 Uiso 1 1 calc R U . . .
C006 C 0.61043(10) 0.58000(13) 0.52717(11) 0.0465(3) Uani 1 1 d . . . . .
C018 C 0.65517(13) -0.06337(14) 0.73601(13) 0.0598(4) Uani 1 1 d . . . . .
H018 H 0.636908 -0.132976 0.716514 0.072 Uiso 1 1 calc R U . . .
C001 C 0.88912(12) 0.20207(13) 0.99562(11) 0.0486(4) Uani 1 1 d . . . . .
C011 C 0.54848(13) 0.75682(17) 0.33068(13) 0.0602(4) Uani 1 1 d . . . . .
H011 H 0.525990 0.749171 0.270805 0.072 Uiso 1 1 calc R U . . .
C026 C 0.87930(10) 0.08185(13) 0.78026(10) 0.0460(3) Uani 1 1 d . . . . .
H026 H 0.892157 0.085528 0.838868 0.055 Uiso 1 1 calc R U . . .
C028 C 0.86535(14) 0.45625(15) 0.78956(13) 0.0622(5) Uani 1 1 d . . . . .
C014 C 0.61373(14) 0.77850(15) 0.50692(14) 0.0592(4) Uani 1 1 d . . . . .
H014 H 0.635683 0.786858 0.566695 0.071 Uiso 1 1 calc R U . . .
C013 C 0.60177(16) 0.86799(16) 0.45543(15) 0.0673(5) Uani 1 1 d . . . . .
H013 H 0.615574 0.936000 0.480587 0.081 Uiso 1 1 calc R U . . .
C023 C 0.84291(12) 0.07074(15) 0.60715(11) 0.0537(4) Uani 1 1 d . . . . .
H023 H 0.830964 0.067450 0.548749 0.064 Uiso 1 1 calc R U . . .
C027 C 0.88207(12) 0.35582(15) 0.75717(12) 0.0547(4) Uani 1 1 d . . . . .
H027 H 0.918614 0.353056 0.730193 0.066 Uiso 1 1 calc R U . . .
C019 C 0.70602(12) -0.04411(14) 0.82177(12) 0.0536(4) Uani 1 1 d . . . . .
H019 H 0.722161 -0.100245 0.861726 0.064 Uiso 1 1 calc R U . . .
C032 C 0.7877(2) 0.5396(2) 0.85250(15) 0.0969(10) Uani 1 1 d . . . . .
H032 H 0.747529 0.536727 0.875078 0.116 Uiso 1 1 calc R U . . .
C031 C 0.8264(3) 0.6369(3) 0.8516(2) 0.1340(18) Uani 1 1 d . . . . .
H031 H 0.810913 0.699129 0.871572 0.161 Uiso 1 1 calc R U . . .
C029 C 0.9070(2) 0.55056(19) 0.7882(2) 0.0947(9) Uani 1 1 d . . . . .
H029 H 0.947186 0.552670 0.765565 0.114 Uiso 1 1 calc R U . . .
C030 C 0.8869(3) 0.6408(2) 0.8213(3) 0.1307(17) Uani 1 1 d . . . . .
H030 H 0.915021 0.705369 0.823079 0.157 Uiso 1 1 calc R U . . .
C1A C 0.8714(7) -0.1275(4) 0.6172(8) 0.057(2) Uani 0.55(3) 1 d DG . P A 1
C2A C 0.8265(7) -0.2128(7) 0.6310(7) 0.0765(19) Uani 0.55(3) 1 d G . P A 1
H2A H 0.791965 -0.201021 0.659442 0.092 Uiso 0.55(3) 1 calc R U P A 1
C3A C 0.8333(8) -0.3156(5) 0.6024(7) 0.089(2) Uani 0.55(3) 1 d G . P A 1
H3A H 0.803332 -0.372665 0.611638 0.107 Uiso 0.55(3) 1 calc R U P A 1
C4A C 0.8850(7) -0.3332(7) 0.5600(7) 0.081(2) Uani 0.55(3) 1 d G . P A 1
H4A H 0.889536 -0.401980 0.540798 0.097 Uiso 0.55(3) 1 calc R U P A 1
C5A C 0.9298(6) -0.2479(11) 0.5462(6) 0.073(2) Uani 0.55(3) 1 d G . P A 1
H5A H 0.964373 -0.259650 0.517760 0.088 Uiso 0.55(3) 1 calc R U P A 1
C6A C 0.9230(7) -0.1451(8) 0.5748(7) 0.0654(15) Uani 0.55(3) 1 d G . P A 1
H6A H 0.953008 -0.088005 0.565563 0.078 Uiso 0.55(3) 1 calc R U P A 1
C1B C 0.8766(9) -0.1246(7) 0.6212(9) 0.061(2) Uani 0.45(3) 1 d DG . P A 2
C2B C 0.8455(10) -0.2236(9) 0.6332(8) 0.074(2) Uani 0.45(3) 1 d G . P A 2
H2B H 0.814187 -0.227926 0.665643 0.089 Uiso 0.45(3) 1 calc R U P A 2
C3B C 0.8613(12) -0.3162(6) 0.5966(7) 0.085(3) Uani 0.45(3) 1 d G . P A 2
H3B H 0.840488 -0.382396 0.604615 0.102 Uiso 0.45(3) 1 calc R U P A 2
C4B C 0.9081(10) -0.3097(10) 0.5481(6) 0.078(3) Uani 0.45(3) 1 d G . P A 2
H4B H 0.918629 -0.371666 0.523624 0.094 Uiso 0.45(3) 1 calc R U P A 2
C5B C 0.9391(7) -0.2108(14) 0.5361(8) 0.076(2) Uani 0.45(3) 1 d G . P A 2
H5B H 0.970466 -0.206466 0.503661 0.091 Uiso 0.45(3) 1 calc R U P A 2
C6B C 0.9234(9) -0.1182(11) 0.5727(10) 0.072(2) Uani 0.45(3) 1 d G . P A 2
H6B H 0.944165 -0.051994 0.564689 0.086 Uiso 0.45(3) 1 calc R U P A 2

loop_
_atom_site_aniso_label
_atom_site_aniso_U_11
_atom_site_aniso_U_22
_atom_site_aniso_U_33
_atom_site_aniso_U_23
_atom_site_aniso_U_13
_atom_site_aniso_U_12
Fe01 0.04851(14) 0.04869(15) 0.04424(14) 0.00972(9) 0.01893(11) 0.00343(9)
S002 0.0589(3) 0.0585(3) 0.0520(2) 0.00576(18) 0.0236(2) 0.00578(19)
S001 0.0685(3) 0.0666(3) 0.0563(3) 0.0142(2) 0.0198(2) 0.0045(2)
N005 0.0444(6) 0.0404(6) 0.0393(6) 0.0010(5) 0.0185(5) -0.0022(5)
N006 0.0709(10) 0.0638(9) 0.0426(7) -0.0088(7) 0.0085(7) 0.0180(8)
N003 0.0440(6) 0.0426(6) 0.0401(6) -0.0007(5) 0.0174(5) 0.0021(5)
N004 0.0486(7) 0.0429(6) 0.0378(6) 0.0013(5) 0.0150(5) 0.0022(5)
N002 0.0609(10) 0.146(2) 0.0562(10) 0.0218(12) 0.0260(9) 0.0041(12)
N001 0.0618(9) 0.0530(8) 0.0566(9) 0.0033(7) 0.0244(7) 0.0031(7)
C015 0.0474(8) 0.0463(8) 0.0374(7) -0.0010(6) 0.0136(6) 0.0007(6)
C016 0.0441(7) 0.0430(7) 0.0421(7) -0.0017(6) 0.0172(6) -0.0024(6)
C003 0.0450(7) 0.0406(7) 0.0425(7) 0.0002(6) 0.0167(6) 0.0019(6)
C021 0.0439(7) 0.0450(7) 0.0432(7) 0.0003(6) 0.0190(6) 0.0031(6)
C024 0.0435(8) 0.0523(9) 0.0479(8) -0.0031(7) 0.0174(7) 0.0072(6)
C007 0.0562(9) 0.0444(8) 0.0511(9) -0.0010(7) 0.0242(7) 0.0097(7)
C012 0.0730(12) 0.0538(10) 0.0716(12) 0.0173(9) 0.0378(11) 0.0094(9)
C010 0.0536(9) 0.0510(9) 0.0549(9) 0.0018(7) 0.0238(8) 0.0056(7)
C022 0.0607(10) 0.0495(8) 0.0436(8) 0.0060(7) 0.0236(7) 0.0072(7)
C008 0.0546(9) 0.0482(8) 0.0441(8) -0.0009(6) 0.0231(7) 0.0066(7)
C025 0.0470(8) 0.0472(8) 0.0476(8) 0.0043(6) 0.0166(7) 0.0080(6)
C002 0.0569(10) 0.0648(11) 0.0390(8) 0.0123(7) 0.0130(7) 0.0060(8)
C004 0.0601(9) 0.0400(7) 0.0512(9) -0.0024(6) 0.0274(8) 0.0050(7)
C020 0.0535(8) 0.0464(8) 0.0442(8) 0.0045(6) 0.0212(7) -0.0049(7)
C005 0.0631(10) 0.0462(8) 0.0495(8) 0.0020(7) 0.0304(8) 0.0049(7)
C009 0.0479(8) 0.0439(8) 0.0534(9) 0.0032(6) 0.0250(7) 0.0050(6)
C017 0.0624(10) 0.0473(8) 0.0479(9) -0.0052(7) 0.0142(8) -0.0067(7)
C006 0.0472(8) 0.0421(7) 0.0498(8) 0.0013(6) 0.0208(7) 0.0033(6)
C018 0.0668(11) 0.0408(8) 0.0653(11) -0.0043(7) 0.0226(9) -0.0096(7)
C001 0.0541(9) 0.0455(8) 0.0468(8) -0.0063(6) 0.0223(7) -0.0055(7)
C011 0.0603(10) 0.0661(11) 0.0548(10) 0.0100(8) 0.0257(8) 0.0091(9)
C026 0.0461(8) 0.0512(8) 0.0397(7) 0.0014(6) 0.0178(6) 0.0028(6)
C028 0.0647(11) 0.0504(9) 0.0550(10) -0.0036(8) 0.0107(9) -0.0032(8)
C014 0.0727(12) 0.0483(9) 0.0592(10) 0.0010(8) 0.0312(9) 0.0046(8)
C013 0.0843(14) 0.0442(9) 0.0767(13) 0.0036(9) 0.0379(11) 0.0007(9)
C023 0.0616(10) 0.0592(10) 0.0421(8) -0.0015(7) 0.0243(7) 0.0070(8)
C027 0.0561(9) 0.0530(9) 0.0529(9) -0.0017(7) 0.0217(8) -0.0056(7)
C019 0.0584(9) 0.0444(8) 0.0583(9) 0.0075(7) 0.0254(8) -0.0050(7)
C032 0.111(2) 0.0911(18) 0.0549(11) -0.0219(12) 0.0046(12) 0.0420(16)
C031 0.157(4) 0.0742(19) 0.096(2) -0.0375(17) -0.015(2) 0.042(2)
C029 0.0952(18) 0.0535(12) 0.1023(19) -0.0012(12) 0.0121(15) -0.0148(12)
C030 0.139(3) 0.0497(14) 0.133(3) -0.0173(16) -0.007(3) -0.0019(17)
C1A 0.051(4) 0.053(3) 0.057(5) -0.009(3) 0.014(4) 0.015(3)
C2A 0.064(4) 0.049(3) 0.102(4) -0.015(3) 0.022(3) 0.005(3)
C3A 0.079(5) 0.059(3) 0.107(5) -0.023(3) 0.020(3) 0.006(2)
C4A 0.089(5) 0.063(3) 0.062(4) -0.011(3) 0.007(3) 0.023(3)
C5A 0.083(4) 0.060(4) 0.062(3) -0.011(3) 0.018(2) 0.034(3)
C6A 0.063(3) 0.060(3) 0.066(3) -0.017(3) 0.021(2) 0.017(3)
C1B 0.051(5) 0.070(5) 0.042(5) -0.007(4) 0.002(3) 0.018(4)
C2B 0.072(5) 0.065(3) 0.075(4) -0.004(3) 0.023(4) 0.025(3)
C3B 0.099(7) 0.063(3) 0.085(5) -0.011(3) 0.033(5) 0.017(4)
C4B 0.101(7) 0.056(4) 0.064(4) -0.002(4) 0.024(4) 0.032(4)
C5B 0.086(4) 0.066(5) 0.068(4) -0.003(4) 0.025(3) 0.033(4)
C6B 0.072(4) 0.070(4) 0.066(4) -0.013(4) 0.024(3) 0.031(4)

loop_
_atom_type_symbol
_atom_type_description
_atom_type_scat_dispersion_real
_atom_type_scat_dispersion_imag
_atom_type_scat_source
C C 0.0024 0.0013 'International Tables Vol C Tables 4.2.6.8 and 6.1.1.4'
H H 0.0000 0.0000 'International Tables Vol C Tables 4.2.6.8 and 6.1.1.4'
N N 0.0049 0.0027 'International Tables Vol C Tables 4.2.6.8 and 6.1.1.4'
S S 0.1051 0.1002 'International Tables Vol C Tables 4.2.6.8 and 6.1.1.4'
Fe Fe 0.3265 0.6960 'International Tables Vol C Tables 4.2.6.8 and 6.1.1.4'

loop_
_geom_angle_atom_site_label_1
_geom_angle_atom_site_label_2
_geom_angle_atom_site_label_3
_geom_angle
_geom_angle_site_symmetry_1
_geom_angle_site_symmetry_3
_geom_angle_publ_flag
N002 Fe01 N001 93.80(7) . . ?
N002 Fe01 N006 95.23(10) . . ?
N001 Fe01 N006 96.27(7) . . ?
N002 Fe01 N005 95.51(9) . . ?
N001 Fe01 N005 90.94(6) . . ?
N006 Fe01 N005 166.63(6) . . ?
N002 Fe01 N003 93.17(7) . . ?
N001 Fe01 N003 167.08(6) . . ?
N006 Fe01 N003 93.92(5) . . ?
N005 Fe01 N003 77.56(5) . . ?
N002 Fe01 N004 170.89(8) . . ?
N001 Fe01 N004 92.02(6) . . ?
N006 Fe01 N004 77.15(6) . . ?
N005 Fe01 N004 91.39(5) . . ?
N003 Fe01 N004 82.50(5) . . ?
C020 N005 C016 117.81(14) . . ?
C020 N005 Fe01 127.62(11) . . ?
C016 N005 Fe01 114.38(10) . . ?
C032 N006 C028 117.8(2) . . ?
C032 N006 Fe01 126.3(2) . . ?
C028 N006 Fe01 115.92(12) . . ?
C015 N003 C003 117.90(13) . . ?
C015 N003 Fe01 113.99(11) . . ?
C003 N003 Fe01 127.50(10) . . ?
C027 N004 C021 119.18(15) . . ?
C027 N004 Fe01 114.31(12) . . ?
C021 N004 Fe01 125.78(11) . . ?
C002 N002 Fe01 160.0(2) . . ?
C001 N001 Fe01 159.97(15) . . ?
N003 C015 C016 118.44(14) . . ?
N005 C016 C017 122.47(15) . . ?
N005 C016 C015 114.91(13) . . ?
C017 C016 C015 122.61(15) . . ?
C004 C003 C008 119.38(15) . . ?
C004 C003 N003 121.15(14) . . ?
C008 C003 N003 119.47(14) . . ?
C026 C021 C022 120.06(15) . . ?
C026 C021 N004 119.40(14) . . ?
C022 C021 N004 120.41(14) . . ?
C023 C024 C025 118.47(15) . . ?
C023 C024 C1B 121.9(6) . . ?
C025 C024 C1B 119.6(6) . . ?
C023 C024 C1A 120.7(5) . . ?
C025 C024 C1A 120.8(5) . . ?
C008 C007 C006 121.19(15) . . ?
C013 C012 C011 119.53(18) . . ?
C011 C010 C009 121.18(18) . . ?
C023 C022 C021 119.86(16) . . ?
C007 C008 C003 120.04(15) . . ?
C026 C025 C024 121.17(15) . . ?
N002 C002 S002 179.28(19) . . ?
C005 C004 C003 120.18(15) . . ?
N005 C020 C019 122.84(16) . . ?
C004 C005 C006 121.40(16) . . ?
C010 C009 C014 117.62(16) . . ?
C010 C009 C006 121.41(15) . . ?
C014 C009 C006 120.93(16) . . ?
C018 C017 C016 118.83(16) . . ?
C007 C006 C005 117.79(15) . . ?
C007 C006 C009 121.82(15) . . ?
C005 C006 C009 120.36(15) . . ?
C019 C018 C017 118.98(16) . . ?
N001 C001 S001 177.78(17) . . ?
C012 C011 C010 120.23(19) . . ?
C025 C026 C021 119.59(15) . . ?
N006 C028 C029 123.3(2) . . ?
N006 C028 C027 114.40(17) . . ?
C029 C028 C027 122.3(2) . . ?
C013 C014 C009 121.19(19) . . ?
C012 C013 C014 120.24(19) . . ?
C022 C023 C024 120.83(16) . . ?
N004 C027 C028 118.06(18) . . ?
C018 C019 C020 119.04(16) . . ?
N006 C032 C031 121.5(4) . . ?
C030 C031 C032 119.5(3) . . ?
C030 C029 C028 117.4(4) . . ?
C031 C030 C029 120.4(3) . . ?
C2A C1A C6A 120.0 . . ?
C2A C1A C024 116.2(6) . . ?
C6A C1A C024 123.6(6) . . ?
C3A C2A C1A 120.0 . . ?
C4A C3A C2A 120.0 . . ?
C5A C4A C3A 120.0 . . ?
C4A C5A C6A 120.0 . . ?
C5A C6A C1A 120.0 . . ?
C2B C1B C6B 120.0 . . ?
C2B C1B C024 125.8(8) . . ?
C6B C1B C024 114.2(8) . . ?
C3B C2B C1B 120.0 . . ?
C2B C3B C4B 120.0 . . ?
C5B C4B C3B 120.0 . . ?
C6B C5B C4B 120.0 . . ?
C5B C6B C1B 120.0 . . ?

loop_
_geom_bond_atom_site_label_1
_geom_bond_atom_site_label_2
_geom_bond_distance
_geom_bond_site_symmetry_2
_geom_bond_publ_flag
Fe01 N002 1.996(2) . ?
Fe01 N001 2.0071(16) . ?
Fe01 N006 2.048(2) . ?
Fe01 N005 2.0749(13) . ?
Fe01 N003 2.1046(13) . ?
Fe01 N004 2.1197(14) . ?
S002 C002 1.608(2) . ?
S001 C001 1.6116(18) . ?
N005 C020 1.328(2) . ?
N005 C016 1.339(2) . ?
N006 C032 1.339(3) . ?
N006 C028 1.344(3) . ?
N003 C015 1.274(2) . ?
N003 C003 1.418(2) . ?
N004 C027 1.269(2) . ?
N004 C021 1.416(2) . ?
N002 C002 1.142(3) . ?
N001 C001 1.148(2) . ?
C015 C016 1.446(2) . ?
C016 C017 1.373(2) . ?
C003 C004 1.373(2) . ?
C003 C008 1.382(2) . ?
C021 C026 1.374(2) . ?
C021 C022 1.382(2) . ?
C024 C023 1.380(2) . ?
C024 C025 1.385(2) . ?
C024 C1B 1.457(7) . ?
C024 C1A 1.495(5) . ?
C007 C008 1.375(2) . ?
C007 C006 1.383(2) . ?
C012 C013 1.368(3) . ?
C012 C011 1.372(3) . ?
C010 C011 1.376(3) . ?
C010 C009 1.382(2) . ?
C022 C023 1.372(2) . ?
C025 C026 1.371(2) . ?
C004 C005 1.372(2) . ?
C020 C019 1.371(2) . ?
C005 C006 1.385(2) . ?
C009 C014 1.385(2) . ?
C009 C006 1.477(2) . ?
C017 C018 1.372(3) . ?
C018 C019 1.365(3) . ?
C028 C029 1.378(3) . ?
C028 C027 1.443(3) . ?
C014 C013 1.376(3) . ?
C032 C031 1.382(6) . ?
C031 C030 1.353(7) . ?
C029 C030 1.366(5) . ?
C1A C2A 1.3900 . ?
C1A C6A 1.3900 . ?
C2A C3A 1.3900 . ?
C3A C4A 1.3900 . ?
C4A C5A 1.3900 . ?
C5A C6A 1.3900 . ?
C1B C2B 1.3900 . ?
C1B C6B 1.3900 . ?
C2B C3B 1.3900 . ?
C3B C4B 1.3900 . ?
C4B C5B 1.3900 . ?
C5B C6B 1.3900 . ?
